data_1504831
loop_
_publ_author_name
'Imai, Yoshitane'
'Murata, Katuzo'
'Sato, Tomohiro'
'Kuroda, Reiko'
'Matsubara, Yoshio'

_publ_section_title
;
 2D layered supramolecular host system derived from a 21-helical column,
 composed of 1,2-diphenylethylenediamine and N-phenyliminodiacetic acid.
;
_journal_issue 17
_journal_name_full 'Organic letters'
_journal_page_first 3821
_journal_page_last 3824
_journal_paper_doi 10.1021/ol801374g
_journal_volume 10
_journal_year 2008
_chemical_formula_sum 'C25 H31 N3 O5'
_chemical_formula_weight 453.53
_chemical_name_systematic
; 
 ? 
;
_space_group_IT_number 14
_symmetry_cell_setting monoclinic
_symmetry_space_group_name_Hall '-P 2ybc'
_symmetry_space_group_name_H-M 'P 1 21/c 1'
_atom_sites_solution_hydrogens geom
_atom_sites_solution_primary direct
_atom_sites_solution_secondary difmap
_audit_creation_method SHELXL-97
_cell_angle_alpha 90.00
_cell_angle_beta 92.4800(10)
_cell_angle_gamma 90.00
_cell_formula_units_Z 4
_cell_length_a 10.6304(8)
_cell_length_b 10.1180(8)
_cell_length_c 22.5404(17)
_cell_measurement_reflns_used 4461
_cell_measurement_temperature 115(2)
_cell_measurement_theta_max 27.89
_cell_measurement_theta_min 1.81
_cell_volume 2422.1(3)
_computing_cell_refinement 'Bruker SAINT'
_computing_data_collection 'Bruker SMART'
_computing_data_reduction 'Bruker SAINT'
_computing_structure_refinement 'SHELXL-97 (Sheldrick, 1997)'
_computing_structure_solution 'SHELXS-97 (Sheldrick, 1997)'
_diffrn_ambient_temperature 115(2)
_diffrn_measured_fraction_theta_full 0.965
_diffrn_measured_fraction_theta_max 0.965
_diffrn_measurement_device_type 'CCD area detector'
_diffrn_measurement_method '\w scans'
_diffrn_radiation_monochromator graphite
_diffrn_radiation_source 'fine-focus sealed tube'
_diffrn_radiation_type MoK\a
_diffrn_radiation_wavelength 0.71073
_diffrn_reflns_av_R_equivalents 0.0298
_diffrn_reflns_av_sigmaI/netI 0.0427
_diffrn_reflns_limit_h_max 13
_diffrn_reflns_limit_h_min -13
_diffrn_reflns_limit_k_max 13
_diffrn_reflns_limit_k_min -8
_diffrn_reflns_limit_l_max 29
_diffrn_reflns_limit_l_min -29
_diffrn_reflns_number 14602
_diffrn_reflns_theta_full 27.89
_diffrn_reflns_theta_max 27.89
_diffrn_reflns_theta_min 1.81
_exptl_absorpt_coefficient_mu 0.087
_exptl_absorpt_correction_T_max 0.9913
_exptl_absorpt_correction_T_min 0.9659
_exptl_absorpt_correction_type empirical
_exptl_absorpt_process_details 'Bruker SADABS'
_exptl_crystal_colour colorless
_exptl_crystal_density_diffrn 1.244
_exptl_crystal_density_method 'not measured'
_exptl_crystal_description plate
_exptl_crystal_F_000 968
_exptl_crystal_size_max 0.40
_exptl_crystal_size_mid 0.20
_exptl_crystal_size_min 0.10
_refine_diff_density_max 0.346
_refine_diff_density_min -0.213
_refine_diff_density_rms 0.050
_refine_ls_extinction_method none
_refine_ls_goodness_of_fit_ref 1.031
_refine_ls_hydrogen_treatment constr
_refine_ls_matrix_type full
_refine_ls_number_parameters 302
_refine_ls_number_reflns 5569
_refine_ls_number_restraints 0
_refine_ls_restrained_S_all 1.031
_refine_ls_R_factor_all 0.0670
_refine_ls_R_factor_gt 0.0508
_refine_ls_shift/su_max 0.002
_refine_ls_shift/su_mean 0.000
_refine_ls_structure_factor_coef Fsqd
_refine_ls_weighting_details 'calc w=1/[\s^2^(Fo^2^)+(0.0569P)^2^+0.7886P] where P=(Fo^2^+2Fc^2^)/3'
_refine_ls_weighting_scheme calc
_refine_ls_wR_factor_gt 0.1154
_refine_ls_wR_factor_ref 0.1241
_reflns_number_gt 4461
_reflns_number_total 5569
_reflns_threshold_expression >2sigma(I)
_cod_data_source_file ol801374g_si_002.cif
_cod_data_source_block imai86_1
_cod_depositor_comments
;
The following automatic conversions were performed:

'_symmetry_cell_setting' value 'Monoclinic' changed to 'monoclinic'
according to /home/saulius/struct/CIF-dictionaries/cif_core.dic
dictionary named 'cif_core.dic' version 2.4.1 from 2010-06-29.

Automatic conversion script
Id: cif_fix_values 1715 2011-07-08 13:25:40Z adriana 
;
_cod_original_sg_symbol_H-M P2(1)/c
_cod_database_code 1504831

loop_
_symmetry_equiv_pos_as_xyz
'x, y, z'
'-x, y+1/2, -z+1/2'
'-x, -y, -z'
'x, -y-1/2, z-1/2'

loop_
_atom_site_label
_atom_site_type_symbol
_atom_site_fract_x
_atom_site_fract_y
_atom_site_fract_z
_atom_site_U_iso_or_equiv
_atom_site_adp_type
_atom_site_occupancy
_atom_site_symmetry_multiplicity
_atom_site_calc_flag
_atom_site_refinement_flags
C1 C 0.35471(13) 1.02820(15) 0.19815(7) 0.0193(3) Uani 1 1 d .
C2 C 0.29616(15) 0.92647(16) 0.16504(7) 0.0243(3) Uani 1 1 d .
H2 H 0.2575 0.8556 0.1851 0.029 Uiso 1 1 calc R
C3 C 0.29376(16) 0.92762(19) 0.10366(8) 0.0327(4) Uani 1 1 d .
H3 H 0.2536 0.8574 0.0822 0.039 Uiso 1 1 calc R
C4 C 0.34869(17) 1.0290(2) 0.07298(8) 0.0346(4) Uani 1 1 d .
H4 H 0.3463 1.0297 0.0308 0.041 Uiso 1 1 calc R
C5 C 0.40741(16) 1.12981(19) 0.10524(8) 0.0310(4) Uani 1 1 d .
H5 H 0.4456 1.2002 0.0848 0.037 Uiso 1 1 calc R
C6 C 0.41154(15) 1.13002(16) 0.16672(7) 0.0248(3) Uani 1 1 d .
H6 H 0.4533 1.1998 0.1878 0.030 Uiso 1 1 calc R
N7 N 0.35264(11) 1.03139(12) 0.26022(5) 0.0184(3) Uani 1 1 d .
C8 C 0.46017(13) 1.08799(15) 0.29307(7) 0.0192(3) Uani 1 1 d .
H8A H 0.4430 1.0867 0.3359 0.023 Uiso 1 1 calc R
H8B H 0.4687 1.1816 0.2811 0.023 Uiso 1 1 calc R
C9 C 0.58549(14) 1.01817(15) 0.28440(6) 0.0175(3) Uani 1 1 d .
O10 O 0.58571(10) 0.90962(10) 0.25819(5) 0.0231(2) Uani 1 1 d .
O11 O 0.68205(10) 1.07907(12) 0.30447(5) 0.0252(3) Uani 1 1 d .
C12 C 0.28402(13) 0.92799(15) 0.28936(7) 0.0191(3) Uani 1 1 d .
H12A H 0.3038 0.9315 0.3327 0.023 Uiso 1 1 calc R
H12B H 0.3114 0.8408 0.2747 0.023 Uiso 1 1 calc R
C13 C 0.14150(14) 0.94245(14) 0.27777(6) 0.0166(3) Uani 1 1 d .
O14 O 0.09959(9) 1.05607(10) 0.26662(5) 0.0224(3) Uani 1 1 d .
O15 O 0.07317(9) 0.84169(10) 0.28108(5) 0.0206(2) Uani 1 1 d .
C21 C 0.22979(15) 1.28908(15) 0.37523(7) 0.0210(3) Uani 1 1 d .
C22 C 0.35334(15) 1.31540(16) 0.39405(7) 0.0249(3) Uani 1 1 d .
H22 H 0.3979 1.3854 0.3763 0.030 Uiso 1 1 calc R
C23 C 0.41210(18) 1.24012(18) 0.43862(8) 0.0329(4) Uani 1 1 d .
H23 H 0.4964 1.2594 0.4515 0.039 Uiso 1 1 calc R
C24 C 0.3486(2) 1.13741(19) 0.46430(8) 0.0381(5) Uani 1 1 d .
H24 H 0.3891 1.0861 0.4948 0.046 Uiso 1 1 calc R
C25 C 0.2264(2) 1.10947(19) 0.44562(8) 0.0390(5) Uani 1 1 d .
H25 H 0.1831 1.0381 0.4630 0.047 Uiso 1 1 calc R
C26 C 0.16643(17) 1.18521(16) 0.40157(7) 0.0282(4) Uani 1 1 d .
H26 H 0.0817 1.1662 0.3893 0.034 Uiso 1 1 calc R
C27 C 0.15988(14) 1.36700(15) 0.32661(7) 0.0187(3) Uani 1 1 d .
H27 H 0.0677 1.3578 0.3327 0.022 Uiso 1 1 calc R
N28 N 0.18573(11) 1.31027(12) 0.26645(5) 0.0172(3) Uani 1 1 d .
H28A H 0.2626 1.3379 0.2552 0.026 Uiso 1 1 calc R
H28B H 0.1255 1.3382 0.2394 0.026 Uiso 1 1 calc R
H28C H 0.1847 1.2204 0.2684 0.026 Uiso 1 1 calc R
C29 C 0.14854(14) 1.58207(14) 0.38407(7) 0.0195(3) Uani 1 1 d .
C30 C 0.23368(15) 1.65884(16) 0.41720(7) 0.0244(3) Uani 1 1 d .
H30 H 0.3186 1.6645 0.4059 0.029 Uiso 1 1 calc R
C31 C 0.19604(17) 1.72756(17) 0.46676(7) 0.0286(4) Uani 1 1 d .
H31 H 0.2546 1.7808 0.4890 0.034 Uiso 1 1 calc R
C32 C 0.07321(18) 1.71798(18) 0.48346(7) 0.0315(4) Uani 1 1 d .
H32 H 0.0475 1.7639 0.5176 0.038 Uiso 1 1 calc R
C33 C -0.01240(18) 1.64235(19) 0.45093(8) 0.0347(4) Uani 1 1 d .
H33 H -0.0970 1.6363 0.4627 0.042 Uiso 1 1 calc R
C34 C 0.02473(16) 1.57481(17) 0.40097(8) 0.0284(4) Uani 1 1 d .
H34 H -0.0348 1.5235 0.3783 0.034 Uiso 1 1 calc R
C35 C 0.19210(14) 1.51483(14) 0.32867(7) 0.0186(3) Uani 1 1 d .
H35 H 0.2858 1.5235 0.3284 0.022 Uiso 1 1 calc R
N36 N 0.13755(11) 1.58405(12) 0.27489(5) 0.0170(3) Uani 1 1 d .
H36A H 0.0587 1.5527 0.2662 0.026 Uiso 1 1 calc R
H36B H 0.1871 1.5692 0.2436 0.026 Uiso 1 1 calc R
H36C H 0.1337 1.6724 0.2821 0.026 Uiso 1 1 calc R
O41 O 0.18518(19) 0.58273(18) 0.08900(7) 0.0715(6) Uani 1 1 d .
H41 H 0.2272 0.5996 0.1205 0.107 Uiso 1 1 calc R
C41 C 0.1236(2) 0.4621(2) 0.09476(9) 0.0476(5) Uani 1 1 d .
H41A H 0.1852 0.3901 0.0945 0.071 Uiso 1 1 calc R
H41B H 0.0619 0.4507 0.0615 0.071 Uiso 1 1 calc R
H41C H 0.0802 0.4607 0.1323 0.071 Uiso 1 1 calc R

loop_
_atom_site_aniso_label
_atom_site_aniso_U_11
_atom_site_aniso_U_22
_atom_site_aniso_U_33
_atom_site_aniso_U_23
_atom_site_aniso_U_13
_atom_site_aniso_U_12
C1 0.0140(7) 0.0186(8) 0.0252(8) -0.0004(6) 0.0000(6) 0.0040(6)
C2 0.0210(8) 0.0228(8) 0.0291(9) -0.0035(6) 0.0020(6) -0.0013(6)
C3 0.0272(9) 0.0387(11) 0.0320(9) -0.0105(8) -0.0006(7) -0.0002(8)
C4 0.0301(9) 0.0504(12) 0.0231(9) 0.0000(8) 0.0000(7) 0.0057(8)
C5 0.0265(9) 0.0343(10) 0.0324(9) 0.0106(8) 0.0051(7) 0.0037(7)
C6 0.0221(8) 0.0199(8) 0.0323(9) 0.0006(7) 0.0006(6) -0.0008(6)
N7 0.0143(6) 0.0170(6) 0.0237(7) -0.0010(5) 0.0000(5) -0.0014(5)
C8 0.0171(7) 0.0164(7) 0.0239(8) -0.0037(6) -0.0004(6) 0.0006(6)
C9 0.0166(7) 0.0186(8) 0.0174(7) 0.0029(6) 0.0013(5) 0.0000(6)
O10 0.0203(6) 0.0163(6) 0.0328(6) -0.0026(5) 0.0034(4) 0.0034(4)
O11 0.0161(5) 0.0326(7) 0.0270(6) -0.0063(5) 0.0003(4) -0.0024(5)
C12 0.0161(7) 0.0154(7) 0.0259(8) 0.0017(6) 0.0008(6) 0.0014(6)
C13 0.0177(7) 0.0140(7) 0.0183(7) -0.0020(6) 0.0020(5) 0.0008(6)
O14 0.0153(5) 0.0112(5) 0.0406(7) 0.0013(4) -0.0007(4) 0.0012(4)
O15 0.0184(5) 0.0122(5) 0.0312(6) 0.0009(4) 0.0023(4) -0.0008(4)
C21 0.0285(8) 0.0142(7) 0.0205(7) -0.0014(6) 0.0045(6) 0.0040(6)
C22 0.0275(9) 0.0213(8) 0.0260(8) -0.0012(6) 0.0010(6) 0.0051(7)
C23 0.0401(10) 0.0296(10) 0.0285(9) -0.0029(7) -0.0046(7) 0.0110(8)
C24 0.0594(13) 0.0304(10) 0.0241(9) 0.0051(7) -0.0020(8) 0.0146(9)
C25 0.0612(13) 0.0257(10) 0.0307(10) 0.0096(8) 0.0110(9) 0.0026(9)
C26 0.0343(9) 0.0214(8) 0.0294(9) 0.0009(7) 0.0080(7) -0.0002(7)
C27 0.0188(7) 0.0145(7) 0.0230(8) -0.0005(6) 0.0033(6) 0.0003(6)
N28 0.0176(6) 0.0105(6) 0.0232(6) -0.0002(5) -0.0007(5) -0.0011(5)
C29 0.0224(8) 0.0132(7) 0.0227(8) 0.0010(6) 0.0001(6) 0.0026(6)
C30 0.0230(8) 0.0204(8) 0.0295(9) 0.0006(6) -0.0016(6) 0.0013(6)
C31 0.0360(10) 0.0238(9) 0.0252(8) -0.0016(7) -0.0088(7) 0.0026(7)
C32 0.0432(11) 0.0289(10) 0.0226(8) -0.0026(7) 0.0031(7) 0.0086(8)
C33 0.0309(10) 0.0353(10) 0.0387(10) -0.0043(8) 0.0112(8) 0.0027(8)
C34 0.0245(9) 0.0241(9) 0.0368(10) -0.0071(7) 0.0039(7) -0.0017(7)
C35 0.0175(7) 0.0146(7) 0.0237(8) 0.0003(6) 0.0002(6) 0.0009(6)
N36 0.0146(6) 0.0118(6) 0.0246(7) -0.0001(5) 0.0003(5) -0.0004(5)
O41 0.0971(14) 0.0648(12) 0.0489(10) 0.0277(8) -0.0386(9) -0.0357(10)
C41 0.0512(13) 0.0504(13) 0.0410(12) -0.0040(10) 0.0010(9) -0.0102(10)

loop_
_atom_type_symbol
_atom_type_description
_atom_type_scat_dispersion_real
_atom_type_scat_dispersion_imag
_atom_type_scat_source
C C 0.0033 0.0016 'International Tables Vol C Tables 4.2.6.8 and 6.1.1.4'
H H 0.0000 0.0000 'International Tables Vol C Tables 4.2.6.8 and 6.1.1.4'
N N 0.0061 0.0033 'International Tables Vol C Tables 4.2.6.8 and 6.1.1.4'
O O 0.0106 0.0060 'International Tables Vol C Tables 4.2.6.8 and 6.1.1.4'

loop_
_geom_angle_atom_site_label_1
_geom_angle_atom_site_label_2
_geom_angle_atom_site_label_3
_geom_angle
N7 C1 C2 121.55(14)
N7 C1 C6 120.90(14)
C2 C1 C6 117.51(14)
C3 C2 C1 121.02(16)
C4 C3 C2 121.16(17)
C3 C4 C5 118.34(16)
C6 C5 C4 121.37(16)
C5 C6 C1 120.59(16)
C1 N7 C12 117.78(12)
C1 N7 C8 118.18(12)
C12 N7 C8 117.01(12)
N7 C8 C9 115.07(12)
O10 C9 O11 125.50(14)
O10 C9 C8 119.17(13)
O11 C9 C8 115.33(13)
N7 C12 C13 111.53(12)
O14 C13 O15 123.68(13)
O14 C13 C12 117.47(13)
O15 C13 C12 118.83(13)
C22 C21 C26 118.84(15)
C22 C21 C27 123.24(14)
C26 C21 C27 117.92(14)
C23 C22 C21 120.41(16)
C24 C23 C22 120.27(18)
C25 C24 C23 119.88(17)
C24 C25 C26 120.23(18)
C25 C26 C21 120.36(17)
N28 C27 C21 110.41(12)
N28 C27 C35 110.42(12)
C21 C27 C35 112.50(12)
C30 C29 C34 119.12(15)
C30 C29 C35 118.74(14)
C34 C29 C35 122.05(14)
C29 C30 C31 120.64(15)
C32 C31 C30 119.59(16)
C33 C32 C31 120.41(16)
C32 C33 C34 120.07(16)
C29 C34 C33 120.17(16)
N36 C35 C29 109.69(12)
N36 C35 C27 110.72(12)
C29 C35 C27 112.80(12)

loop_
_geom_bond_atom_site_label_1
_geom_bond_atom_site_label_2
_geom_bond_distance
C1 N7 1.401(2)
C1 C2 1.401(2)
C1 C6 1.402(2)
C2 C3 1.383(2)
C3 C4 1.381(3)
C4 C5 1.385(3)
C5 C6 1.385(2)
N7 C12 1.4489(19)
N7 C8 1.4524(19)
C8 C9 1.528(2)
C9 O10 1.2472(18)
C9 O11 1.2641(18)
C12 C13 1.533(2)
C13 O14 1.2544(17)
C13 O15 1.2559(18)
C21 C22 1.388(2)
C21 C26 1.395(2)
C21 C27 1.518(2)
C22 C23 1.387(2)
C23 C24 1.380(3)
C24 C25 1.377(3)
C25 C26 1.388(3)
C27 N28 1.5086(19)
C27 C35 1.535(2)
C29 C30 1.386(2)
C29 C34 1.388(2)
C29 C35 1.512(2)
C30 C31 1.389(2)
C31 C32 1.378(3)
C32 C33 1.376(3)
C33 C34 1.389(2)
C35 N36 1.4951(19)
O41 C41 1.394(3)
